data_7034128
loop_
_publ_author_name
'Sobieray, Miriam'
'Gode, Jens'
'Seidel, Christiane'
'Po\&s, Marieke'
'Feldmann, Claus'
'Ruschewitz, Uwe'

_publ_section_title
;
 Bright luminescence in lanthanide coordination polymers with
 tetrafluoroterephthalate as a bridging ligand.
;
_journal_issue 13
_journal_name_full 'Dalton transactions (Cambridge, England : 2003)'
_journal_page_first 6249
_journal_page_last 6259
_journal_paper_doi 10.1039/c4dt03733b
_journal_volume 44
_journal_year 2015
_chemical_formula_sum 'C17 H21 F4 Gd N4 O10'
_chemical_formula_weight 674.63
_chemical_name_systematic
;
 ?
;
_space_group_IT_number 15
_symmetry_cell_setting monoclinic
_symmetry_space_group_name_Hall '-C 2yc'
_symmetry_space_group_name_H-M 'C 1 2/c 1'
_atom_sites_solution_hydrogens geom
_atom_sites_solution_primary direct
_atom_sites_solution_secondary difmap
_audit_creation_method SHELXL-97
_audit_update_record
;
2013-08-28 deposited with the CCDC.
2015-02-20 downloaded from the CCDC.
;
_cell_angle_alpha 90.00
_cell_angle_beta 111.147(17)
_cell_angle_gamma 90.00
_cell_formula_units_Z 8
_cell_length_a 22.118(4)
_cell_length_b 11.3996(16)
_cell_length_c 20.570(4)
_cell_measurement_temperature 293(2)
_cell_volume 4837.2(16)
_computing_structure_refinement 'SHELXL-97 (Sheldrick, 2008)'
_diffrn_ambient_temperature 293(2)
_diffrn_measured_fraction_theta_full 0.699
_diffrn_measured_fraction_theta_max 0.699
_diffrn_radiation_monochromator graphite
_diffrn_radiation_source 'fine-focus sealed tube'
_diffrn_radiation_type MoK\a
_diffrn_radiation_wavelength 0.71073
_diffrn_reflns_av_R_equivalents 0.1515
_diffrn_reflns_av_sigmaI/netI 0.2110
_diffrn_reflns_limit_h_max 28
_diffrn_reflns_limit_h_min -29
_diffrn_reflns_limit_k_max 15
_diffrn_reflns_limit_k_min -14
_diffrn_reflns_limit_l_max 25
_diffrn_reflns_limit_l_min -27
_diffrn_reflns_number 10905
_diffrn_reflns_theta_full 28.11
_diffrn_reflns_theta_max 28.11
_diffrn_reflns_theta_min 2.46
_exptl_absorpt_coefficient_mu 2.831
_exptl_absorpt_correction_T_max 0.2793
_exptl_absorpt_correction_T_min 0.0784
_exptl_absorpt_correction_type numerical
_exptl_absorpt_process_details 'XRed, XShape'
_exptl_crystal_colour colourless
_exptl_crystal_density_diffrn 1.853
_exptl_crystal_density_method 'not measured'
_exptl_crystal_description blocks
_exptl_crystal_F_000 2647
_exptl_crystal_size_max 0.60
_exptl_crystal_size_mid 0.50
_exptl_crystal_size_min 0.30
_refine_diff_density_max 2.369
_refine_diff_density_min -1.766
_refine_diff_density_rms 0.186
_refine_ls_extinction_method none
_refine_ls_goodness_of_fit_ref 0.809
_refine_ls_hydrogen_treatment riding
_refine_ls_matrix_type full
_refine_ls_number_parameters 335
_refine_ls_number_reflns 4124
_refine_ls_number_restraints 0
_refine_ls_restrained_S_all 0.809
_refine_ls_R_factor_all 0.1330
_refine_ls_R_factor_gt 0.0637
_refine_ls_shift/su_max 0.000
_refine_ls_shift/su_mean 0.000
_refine_ls_structure_factor_coef Fsqd
_refine_ls_weighting_details 'calc w=1/[\s^2^(Fo^2^)+(0.0556P)^2^+0.0000P] where P=(Fo^2^+2Fc^2^)/3'
_refine_ls_weighting_scheme calc
_refine_ls_wR_factor_gt 0.1248
_refine_ls_wR_factor_ref 0.1444
_reflns_number_gt 2085
_reflns_number_total 4124
_reflns_threshold_expression >2\s(I)
_cod_data_source_file c4dt03733b2.cif
_cod_data_source_block ms091
_cod_depositor_comments 'Adding full bibliography for 7034127--7034136.cif.'
_cod_original_cell_volume 4837.2(15)
_cod_original_sg_symbol_H-M C2/c
_cod_database_code 7034128

loop_
_symmetry_equiv_pos_as_xyz
'x, y, z'
'-x, y, -z+1/2'
'x+1/2, y+1/2, z'
'-x+1/2, y+1/2, -z+1/2'
'-x, -y, -z'
'x, -y, z-1/2'
'-x+1/2, -y+1/2, -z'
'x+1/2, -y+1/2, z-1/2'

loop_
_atom_site_label
_atom_site_type_symbol
_atom_site_fract_x
_atom_site_fract_y
_atom_site_fract_z
_atom_site_U_iso_or_equiv
_atom_site_adp_type
_atom_site_occupancy
_atom_site_symmetry_multiplicity
_atom_site_calc_flag
_atom_site_refinement_flags
Gd1 Gd 0.40307(3) 0.46276(5) 0.69740(3) 0.02410(17) Uani 1 1 d .
F3 F 0.4234(6) 0.0781(8) 0.8052(6) 0.065(3) Uani 1 1 d .
F4 F 0.4219(5) -0.1530(8) 0.8036(6) 0.066(3) Uani 1 1 d .
F9 F 0.4999(6) 0.6901(8) 0.5798(4) 0.066(3) Uani 1 1 d .
F10 F 0.5426(5) 0.2892(8) 0.5598(4) 0.060(3) Uani 1 1 d .
O1 O 0.4462(5) 0.2690(8) 0.7281(5) 0.041(2) Uani 1 1 d .
O6 O 0.4451(5) -0.3426(8) 0.7227(5) 0.043(2) Uani 1 1 d .
O7A O 0.5038(4) 0.4641(10) 0.6798(4) 0.034(2) Uani 1 1 d .
O7B O 0.6040(5) 0.4739(12) 0.6838(4) 0.059(3) Uani 1 1 d .
O11 O 0.3093(5) 0.5830(10) 0.6714(5) 0.048(3) Uani 1 1 d .
O14 O 0.3126(5) 0.3392(10) 0.6885(6) 0.048(3) Uani 1 1 d .
O17 O 0.3478(11) -0.079(3) 0.5942(12) 0.184(13) Uani 1 1 d .
O21 O 0.3768(7) 0.3504(11) 0.5861(5) 0.071(4) Uani 1 1 d .
O22 O 0.3538(7) 0.4254(12) 0.4839(5) 0.077(4) Uani 1 1 d .
O23 O 0.3731(6) 0.5379(12) 0.5738(4) 0.058(3) Uani 1 1 d .
N11 N 0.2265(6) 0.6981(12) 0.6093(6) 0.054(4) Uani 1 1 d .
N14 N 0.2542(7) 0.1789(13) 0.6827(6) 0.046(3) Uani 1 1 d .
N17 N 0.3708(9) 0.0497(19) 0.5255(9) 0.091(6) Uani 1 1 d .
N20 N 0.3672(6) 0.4384(13) 0.5471(5) 0.048(4) Uani 1 1 d .
C1 C 0.5000 0.2229(17) 0.7500 0.026(4) Uani 1 2 d S
C2 C 0.5000 0.0865(15) 0.7500 0.024(4) Uani 1 2 d S
C3 C 0.4611(6) 0.0245(14) 0.7761(7) 0.037(3) Uani 1 1 d .
C4 C 0.4608(7) -0.0980(12) 0.7760(7) 0.037(3) Uani 1 1 d .
C5 C 0.5000 -0.1592(17) 0.7500 0.033(5) Uani 1 2 d S
C6 C 0.5000 -0.2946(18) 0.7500 0.040(5) Uani 1 2 d S
C7 C 0.5467(6) 0.4745(14) 0.6524(6) 0.031(3) Uani 1 1 d .
C8 C 0.5209(6) 0.4886(11) 0.5726(5) 0.028(3) Uani 1 1 d .
C9 C 0.4992(7) 0.5933(13) 0.5397(6) 0.035(3) Uani 1 1 d .
C10 C 0.5209(6) 0.3943(12) 0.5308(6) 0.035(3) Uani 1 1 d .
C11 C 0.2882(9) 0.6704(17) 0.6332(9) 0.054(4) Uani 1 1 d .
H11 H 0.3172 0.7172 0.6215 0.12(5) Uiso 1 1 calc R
C12 C 0.1811(9) 0.635(2) 0.6292(10) 0.082(6) Uani 1 1 d .
H12A H 0.2030 0.5955 0.6726 0.19(3) Uiso 1 1 calc R
H12B H 0.1597 0.5779 0.5940 0.19(3) Uiso 1 1 calc R
H12C H 0.1495 0.6879 0.6345 0.19(3) Uiso 1 1 calc R
C13 C 0.2021(11) 0.7933(18) 0.5604(11) 0.086(7) Uani 1 1 d .
H13A H 0.2378 0.8363 0.5562 0.19(3) Uiso 1 1 calc R
H13B H 0.1763 0.8447 0.5768 0.19(3) Uiso 1 1 calc R
H13C H 0.1760 0.7622 0.5157 0.19(3) Uiso 1 1 calc R
C14 C 0.3061(9) 0.2319(15) 0.6842(9) 0.051(4) Uani 1 1 d .
H14 H 0.3403 0.1869 0.6819 0.12(5) Uiso 1 1 calc R
C15 C 0.2498(8) 0.0500(15) 0.6791(8) 0.058(4) Uani 1 1 d .
H15A H 0.2924 0.0174 0.6904 0.19(3) Uiso 1 1 calc R
H15B H 0.2230 0.0266 0.6329 0.19(3) Uiso 1 1 calc R
H15C H 0.2312 0.0221 0.7118 0.19(3) Uiso 1 1 calc R
C16 C 0.1994(8) 0.2419(18) 0.6840(10) 0.067(5) Uani 1 1 d .
H16A H 0.2016 0.3214 0.6696 0.19(3) Uiso 1 1 calc R
H16B H 0.1988 0.2413 0.7304 0.19(3) Uiso 1 1 calc R
H16C H 0.1606 0.2056 0.6528 0.19(3) Uiso 1 1 calc R
C17 C 0.3863(13) -0.031(3) 0.5717(12) 0.122(10) Uani 1 1 d .
H17 H 0.4293 -0.0549 0.5896 0.12(5) Uiso 1 1 calc R
C18 C 0.4176(16) 0.110(3) 0.5077(17) 0.144(13) Uani 1 1 d .
H18A H 0.4139 0.1926 0.5146 0.19(3) Uiso 1 1 calc R
H18B H 0.4110 0.0954 0.4597 0.19(3) Uiso 1 1 calc R
H18C H 0.4600 0.0834 0.5365 0.19(3) Uiso 1 1 calc R
C19 C 0.3050(13) 0.098(2) 0.4988(14) 0.110(9) Uani 1 1 d .
H19A H 0.2887 0.0968 0.4488 0.19(3) Uiso 1 1 calc R
H19B H 0.3058 0.1778 0.5145 0.19(3) Uiso 1 1 calc R
H19C H 0.2773 0.0522 0.5156 0.19(3) Uiso 1 1 calc R

loop_
_atom_site_aniso_label
_atom_site_aniso_U_11
_atom_site_aniso_U_22
_atom_site_aniso_U_33
_atom_site_aniso_U_23
_atom_site_aniso_U_13
_atom_site_aniso_U_12
Gd1 0.0293(3) 0.0231(3) 0.0215(2) 0.0011(3) 0.01109(17) 0.0012(4)
F3 0.084(8) 0.039(6) 0.107(8) -0.004(5) 0.076(7) 0.004(6)
F4 0.093(8) 0.028(5) 0.112(8) 0.001(5) 0.081(7) -0.007(6)
F9 0.118(9) 0.049(5) 0.037(4) -0.007(4) 0.035(5) -0.001(6)
F10 0.090(7) 0.050(6) 0.039(4) 0.010(4) 0.022(4) 0.015(5)
O1 0.041(6) 0.027(5) 0.051(5) -0.004(4) 0.012(5) -0.008(5)
O6 0.054(7) 0.021(5) 0.052(5) 0.001(4) 0.018(5) -0.002(5)
O7A 0.032(5) 0.047(6) 0.020(4) 0.002(4) 0.005(3) 0.002(5)
O7B 0.043(5) 0.114(10) 0.024(4) 0.001(5) 0.018(4) -0.015(7)
O11 0.041(6) 0.053(7) 0.054(6) 0.017(5) 0.022(5) 0.011(6)
O14 0.037(6) 0.037(7) 0.074(7) 0.003(5) 0.028(5) -0.010(6)
O17 0.128(17) 0.28(4) 0.170(19) 0.10(2) 0.079(16) 0.01(2)
O21 0.118(11) 0.056(8) 0.032(5) -0.009(5) 0.017(6) -0.012(8)
O22 0.105(10) 0.092(11) 0.030(5) -0.005(5) 0.021(5) 0.015(8)
O23 0.088(8) 0.059(7) 0.032(4) 0.001(6) 0.026(5) 0.021(8)
N11 0.055(8) 0.058(9) 0.057(7) 0.022(6) 0.028(6) 0.034(7)
N14 0.050(8) 0.045(8) 0.048(7) -0.009(6) 0.024(6) -0.021(7)
N17 0.083(12) 0.095(15) 0.080(11) 0.014(11) 0.010(9) -0.015(13)
N20 0.048(7) 0.074(11) 0.017(5) 0.006(5) 0.005(5) -0.004(7)
C1 0.007(9) 0.023(10) 0.044(10) 0.000 0.003(7) 0.000
C2 0.036(10) 0.019(8) 0.021(7) 0.000 0.013(7) 0.000
C3 0.036(7) 0.026(8) 0.054(7) -0.005(7) 0.022(6) 0.006(8)
C4 0.047(8) 0.024(7) 0.050(8) 0.014(6) 0.029(7) 0.000(8)
C5 0.039(12) 0.016(9) 0.034(10) 0.000 0.003(9) 0.000
C6 0.041(13) 0.020(11) 0.051(12) 0.000 0.006(10) 0.000
C7 0.031(7) 0.035(8) 0.033(6) -0.004(6) 0.018(5) -0.011(7)
C8 0.032(6) 0.038(8) 0.018(5) 0.000(5) 0.014(4) 0.003(6)
C9 0.045(8) 0.042(8) 0.022(5) -0.006(5) 0.014(5) 0.006(7)
C10 0.042(7) 0.034(7) 0.032(6) -0.003(5) 0.015(5) -0.008(7)
C11 0.048(10) 0.052(11) 0.069(10) 0.007(9) 0.027(8) 0.011(10)
C12 0.069(13) 0.087(16) 0.102(14) 0.029(12) 0.046(11) -0.001(12)
C13 0.085(15) 0.066(13) 0.100(15) 0.037(11) 0.027(12) 0.033(12)
C14 0.050(11) 0.038(9) 0.071(11) -0.004(8) 0.029(9) -0.005(9)
C15 0.065(10) 0.030(8) 0.077(10) 0.000(8) 0.024(8) -0.011(10)
C16 0.035(9) 0.069(12) 0.116(14) -0.013(11) 0.049(10) -0.025(9)
C17 0.082(16) 0.19(3) 0.067(13) -0.019(19) 0.001(12) 0.00(2)
C18 0.16(3) 0.14(3) 0.19(3) -0.03(2) 0.13(3) -0.05(2)
C19 0.13(2) 0.095(19) 0.14(2) 0.024(17) 0.091(19) 0.024(18)

loop_
_atom_type_symbol
_atom_type_description
_atom_type_scat_dispersion_real
_atom_type_scat_dispersion_imag
_atom_type_scat_source
C C 0.0033 0.0016 'International Tables Vol C Tables 4.2.6.8 and 6.1.1.4'
F F 0.0171 0.0103 'International Tables Vol C Tables 4.2.6.8 and 6.1.1.4'
Gd Gd -0.1653 3.9035 'International Tables Vol C Tables 4.2.6.8 and 6.1.1.4'
N N 0.0061 0.0033 'International Tables Vol C Tables 4.2.6.8 and 6.1.1.4'
O O 0.0106 0.0060 'International Tables Vol C Tables 4.2.6.8 and 6.1.1.4'
H H 0.0000 0.0000 'International Tables Vol C Tables 4.2.6.8 and 6.1.1.4'

loop_
_geom_angle_atom_site_label_1
_geom_angle_atom_site_label_2
_geom_angle_atom_site_label_3
_geom_angle
_geom_angle_site_symmetry_1
_geom_angle_site_symmetry_3
O11 Gd1 O7A 138.5(4) . .
O11 Gd1 O6 75.7(4) . 1_565
O7A Gd1 O6 73.5(4) . 1_565
O11 Gd1 O14 71.7(4) . .
O7A Gd1 O14 142.4(4) . .
O6 Gd1 O14 144.1(4) 1_565 .
O11 Gd1 O1 145.2(4) . .
O7A Gd1 O1 75.0(4) . .
O6 Gd1 O1 135.3(3) 1_565 .
O14 Gd1 O1 73.8(4) . .
O11 Gd1 O21 101.1(4) . .
O7A Gd1 O21 77.6(4) . .
O6 Gd1 O21 128.2(4) 1_565 .
O14 Gd1 O21 73.6(4) . .
O1 Gd1 O21 73.1(4) . .
O11 Gd1 O7B 80.5(3) . 2_656
O7A Gd1 O7B 122.5(3) . 2_656
O6 Gd1 O7B 84.1(4) 1_565 2_656
O14 Gd1 O7B 76.2(4) . 2_656
O1 Gd1 O7B 87.0(4) . 2_656
O21 Gd1 O7B 147.4(4) . 2_656
O11 Gd1 O23 71.8(3) . .
O7A Gd1 O23 76.5(3) . .
O6 Gd1 O23 81.1(4) 1_565 .
O14 Gd1 O23 102.3(4) . .
O1 Gd1 O23 120.7(3) . .
O21 Gd1 O23 50.6(4) . .
O7B Gd1 O23 151.0(4) 2_656 .
O11 Gd1 O7A 122.1(3) . 2_656
O7A Gd1 O7A 72.1(3) . 2_656
O6 Gd1 O7A 71.1(3) 1_565 2_656
O14 Gd1 O7A 114.9(3) . 2_656
O1 Gd1 O7A 69.6(3) . 2_656
O21 Gd1 O7A 136.6(4) . 2_656
O7B Gd1 O7A 50.5(3) 2_656 2_656
O23 Gd1 O7A 142.7(4) . 2_656
O11 Gd1 C7 100.5(4) . 2_656
O7A Gd1 C7 98.2(3) . 2_656
O6 Gd1 C7 75.8(4) 1_565 2_656
O14 Gd1 C7 95.6(4) . 2_656
O1 Gd1 C7 78.3(4) . 2_656
O21 Gd1 C7 151.2(4) . 2_656
O7B Gd1 C7 24.4(3) 2_656 2_656
O23 Gd1 C7 156.8(5) . 2_656
O7A Gd1 C7 26.1(3) 2_656 2_656
O11 Gd1 N20 86.2(4) . .
O7A Gd1 N20 75.6(3) . .
O6 Gd1 N20 104.8(3) 1_565 .
O14 Gd1 N20 87.9(4) . .
O1 Gd1 N20 97.0(4) . .
O21 Gd1 N20 25.3(4) . .
O7B Gd1 N20 161.7(3) 2_656 .
O23 Gd1 N20 25.2(4) . .
O7A Gd1 N20 147.3(3) 2_656 .
C7 Gd1 N20 173.1(4) 2_656 .
O11 Gd1 Gd1 142.1(3) . 2_656
O7A Gd1 Gd1 38.05(17) . 2_656
O6 Gd1 Gd1 68.2(3) 1_565 2_656
O14 Gd1 Gd1 137.2(3) . 2_656
O1 Gd1 Gd1 67.4(2) . 2_656
O21 Gd1 Gd1 109.9(3) . 2_656
O7B Gd1 Gd1 84.6(2) 2_656 2_656
O23 Gd1 Gd1 112.3(3) . 2_656
O7A Gd1 Gd1 34.08(18) 2_656 2_656
C7 Gd1 Gd1 60.2(3) 2_656 2_656
N20 Gd1 Gd1 113.5(2) . 2_656
C1 O1 Gd1 137.0(10) . .
C6 O6 Gd1 137.3(11) . 1_545
C7 O7A Gd1 162.8(8) . .
C7 O7A Gd1 88.6(7) . 2_656
Gd1 O7A Gd1 107.9(3) . 2_656
C7 O7B Gd1 95.8(7) . 2_656
C11 O11 Gd1 134.2(10) . .
C14 O14 Gd1 131.5(11) . .
N20 O21 Gd1 96.0(8) . .
N20 O23 Gd1 94.7(8) . .
C11 N11 C12 121.4(14) . .
C11 N11 C13 121.3(16) . .
C12 N11 C13 117.3(15) . .
C14 N14 C16 121.5(15) . .
C14 N14 C15 120.8(15) . .
C16 N14 C15 117.7(14) . .
C17 N17 C18 122(3) . .
C17 N17 C19 121(2) . .
C18 N17 C19 116(2) . .
O22 N20 O23 121.4(13) . .
O22 N20 O21 119.9(14) . .
O23 N20 O21 118.7(10) . .
O22 N20 Gd1 177.7(11) . .
O23 N20 Gd1 60.1(6) . .
O21 N20 Gd1 58.6(6) . .
O1 C1 O1 129.4(19) 2_656 .
O1 C1 C2 115.3(9) 2_656 .
O1 C1 C2 115.3(9) . .
C3 C2 C3 117.6(17) 2_656 .
C3 C2 C1 121.2(9) 2_656 .
C3 C2 C1 121.2(9) . .
F3 C3 C2 121.5(14) . .
F3 C3 C4 117.0(13) . .
C2 C3 C4 121.4(13) . .
F4 C4 C5 121.4(13) . .
F4 C4 C3 118.0(13) . .
C5 C4 C3 120.7(13) . .
C4 C5 C4 118.3(18) 2_656 .
C4 C5 C6 120.8(9) 2_656 .
C4 C5 C6 120.8(9) . .
O6 C6 O6 128.6(19) 2_656 .
O6 C6 C5 115.7(10) 2_656 .
O6 C6 C5 115.7(10) . .
O7B C7 O7A 125.0(11) . .
O7B C7 C8 119.3(10) . .
O7A C7 C8 115.7(11) . .
O7B C7 Gd1 59.8(6) . 2_656
O7A C7 Gd1 65.2(6) . 2_656
C8 C7 Gd1 176.6(10) . 2_656
C9 C8 C10 116.9(10) . .
C9 C8 C7 123.1(11) . .
C10 C8 C7 120.0(12) . .
C10 C9 C8 122.5(12) 5_666 .
C10 C9 F9 119.0(13) 5_666 .
C8 C9 F9 118.5(9) . .
F10 C10 C9 119.3(12) . 5_666
F10 C10 C8 120.0(10) . .
C9 C10 C8 120.6(12) 5_666 .
O11 C11 N11 122.0(17) . .
O11 C11 H11 119.0 . .
N11 C11 H11 119.0 . .
N11 C12 H12A 109.5 . .
N11 C12 H12B 109.5 . .
H12A C12 H12B 109.5 . .
N11 C12 H12C 109.5 . .
H12A C12 H12C 109.5 . .
H12B C12 H12C 109.5 . .
N11 C13 H13A 109.5 . .
N11 C13 H13B 109.5 . .
H13A C13 H13B 109.5 . .
N11 C13 H13C 109.5 . .
H13A C13 H13C 109.5 . .
H13B C13 H13C 109.5 . .
O14 C14 N14 123.3(17) . .
O14 C14 H14 118.3 . .
N14 C14 H14 118.3 . .
N14 C15 H15A 109.5 . .
N14 C15 H15B 109.5 . .
H15A C15 H15B 109.5 . .
N14 C15 H15C 109.5 . .
H15A C15 H15C 109.5 . .
H15B C15 H15C 109.5 . .
N14 C16 H16A 109.5 . .
N14 C16 H16B 109.5 . .
H16A C16 H16B 109.5 . .
N14 C16 H16C 109.5 . .
H16A C16 H16C 109.5 . .
H16B C16 H16C 109.5 . .
O17 C17 N17 124(3) . .
O17 C17 H17 117.8 . .
N17 C17 H17 117.8 . .
N17 C18 H18A 109.5 . .
N17 C18 H18B 109.5 . .
H18A C18 H18B 109.5 . .
N17 C18 H18C 109.5 . .
H18A C18 H18C 109.5 . .
H18B C18 H18C 109.5 . .
N17 C19 H19A 109.5 . .
N17 C19 H19B 109.5 . .
H19A C19 H19B 109.5 . .
N17 C19 H19C 109.5 . .
H19A C19 H19C 109.5 . .
H19B C19 H19C 109.5 . .

loop_
_geom_bond_atom_site_label_1
_geom_bond_atom_site_label_2
_geom_bond_distance
_geom_bond_site_symmetry_2
Gd1 O11 2.381(11) .
Gd1 O7A 2.382(9) .
Gd1 O6 2.390(10) 1_565
Gd1 O14 2.399(11) .
Gd1 O1 2.399(10) .
Gd1 O21 2.502(10) .
Gd1 O7B 2.507(7) 2_656
Gd1 O23 2.534(9) .
Gd1 O7A 2.620(7) 2_656
Gd1 C7 2.885(12) 2_656
Gd1 N20 2.914(10) .
Gd1 Gd1 4.0464(15) 2_656
F3 C3 1.336(15) .
F4 C4 1.345(15) .
F9 C9 1.374(15) .
F10 C10 1.346(16) .
O1 C1 1.228(12) .
O6 C6 1.263(13) .
O6 Gd1 2.390(10) 1_545
O7A C7 1.272(14) .
O7A Gd1 2.620(7) 2_656
O7B C7 1.197(16) .
O7B Gd1 2.507(7) 2_656
O11 C11 1.250(19) .
O14 C14 1.23(2) .
O17 C17 1.24(3) .
O21 N20 1.253(16) .
O22 N20 1.234(13) .
O23 N20 1.247(17) .
N11 C11 1.31(2) .
N11 C12 1.41(2) .
N11 C13 1.45(2) .
N14 C14 1.29(2) .
N14 C16 1.42(2) .
N14 C15 1.47(2) .
N17 C17 1.28(3) .
N17 C18 1.40(3) .
N17 C19 1.47(3) .
C1 O1 1.228(12) 2_656
C1 C2 1.56(2) .
C2 C3 1.364(17) 2_656
C2 C3 1.364(17) .
C3 C4 1.396(17) .
C4 C5 1.363(17) .
C5 C4 1.363(17) 2_656
C5 C6 1.54(3) .
C6 O6 1.263(13) 2_656
C7 C8 1.540(15) .
C7 Gd1 2.885(12) 2_656
C8 C9 1.370(18) .
C8 C10 1.376(17) .
C9 C10 1.363(16) 5_666
C10 C9 1.363(16) 5_666
C11 H11 0.9300 .
C12 H12A 0.9600 .
C12 H12B 0.9600 .
C12 H12C 0.9600 .
C13 H13A 0.9600 .
C13 H13B 0.9600 .
C13 H13C 0.9600 .
C14 H14 0.9300 .
C15 H15A 0.9600 .
C15 H15B 0.9600 .
C15 H15C 0.9600 .
C16 H16A 0.9600 .
C16 H16B 0.9600 .
C16 H16C 0.9600 .
C17 H17 0.9300 .
C18 H18A 0.9600 .
C18 H18B 0.9600 .
C18 H18C 0.9600 .
C19 H19A 0.9600 .
C19 H19B 0.9600 .
C19 H19C 0.9600 .

loop_
_geom_torsion_atom_site_label_1
_geom_torsion_atom_site_label_2
_geom_torsion_atom_site_label_3
_geom_torsion_atom_site_label_4
_geom_torsion
_geom_torsion_site_symmetry_1
_geom_torsion_site_symmetry_4
O11 Gd1 O1 C1 -166.7(7) . .
O7A Gd1 O1 C1 26.8(8) . .
O6 Gd1 O1 C1 -19.5(11) 1_565 .
O14 Gd1 O1 C1 -174.5(10) . .
O21 Gd1 O1 C1 108.2(9) . .
O7B Gd1 O1 C1 -98.0(9) 2_656 .
O23 Gd1 O1 C1 90.6(9) . .
O7A Gd1 O1 C1 -49.3(8) 2_656 .
C7 Gd1 O1 C1 -75.1(9) 2_656 .
N20 Gd1 O1 C1 99.8(9) . .
Gd1 Gd1 O1 C1 -12.7(8) 2_656 .
O11 Gd1 O7A C7 -44(4) . .
O6 Gd1 O7A C7 -87(4) 1_565 .
O14 Gd1 O7A C7 90(4) . .
O1 Gd1 O7A C7 125(4) . .
O21 Gd1 O7A C7 49(3) . .
O7B Gd1 O7A C7 -159(3) 2_656 .
O23 Gd1 O7A C7 -3(3) . .
O7A Gd1 O7A C7 -162(3) 2_656 .
C7 Gd1 O7A C7 -160(4) 2_656 .
N20 Gd1 O7A C7 23(3) . .
Gd1 Gd1 O7A C7 -163(4) 2_656 .
O11 Gd1 O7A Gd1 119.3(5) . 2_656
O6 Gd1 O7A Gd1 75.6(4) 1_565 2_656
O14 Gd1 O7A Gd1 -107.1(6) . 2_656
O1 Gd1 O7A Gd1 -72.3(4) . 2_656
O21 Gd1 O7A Gd1 -147.8(5) . 2_656
O7B Gd1 O7A Gd1 4.1(6) 2_656 2_656
O23 Gd1 O7A Gd1 160.2(5) . 2_656
O7A Gd1 O7A Gd1 0.7(5) 2_656 2_656
C7 Gd1 O7A Gd1 3.2(5) 2_656 2_656
N20 Gd1 O7A Gd1 -173.8(5) . 2_656
O7A Gd1 O11 C11 11.4(19) . .
O6 Gd1 O11 C11 54.4(16) 1_565 .
O14 Gd1 O11 C11 -140.9(17) . .
O1 Gd1 O11 C11 -148.8(15) . .
O21 Gd1 O11 C11 -72.5(17) . .
O7B Gd1 O11 C11 140.7(17) 2_656 .
O23 Gd1 O11 C11 -30.7(16) . .
O7A Gd1 O11 C11 110.7(16) 2_656 .
C7 Gd1 O11 C11 126.7(17) 2_656 .
N20 Gd1 O11 C11 -51.9(17) . .
Gd1 Gd1 O11 C11 72.6(17) 2_656 .
O11 Gd1 O14 C14 167.0(14) . .
O7A Gd1 O14 C14 17.3(16) . .
O6 Gd1 O14 C14 -167.1(12) 1_565 .
O1 Gd1 O14 C14 -17.7(13) . .
O21 Gd1 O14 C14 59.0(13) . .
O7B Gd1 O14 C14 -108.6(14) 2_656 .
O23 Gd1 O14 C14 101.1(14) . .
O7A Gd1 O14 C14 -75.3(14) 2_656 .
C7 Gd1 O14 C14 -93.8(14) 2_656 .
N20 Gd1 O14 C14 80.3(14) . .
Gd1 Gd1 O14 C14 -42.8(15) 2_656 .
O11 Gd1 O21 N20 55.1(10) . .
O7A Gd1 O21 N20 -82.5(10) . .
O6 Gd1 O21 N20 -25.4(12) 1_565 .
O14 Gd1 O21 N20 122.0(10) . .
O1 Gd1 O21 N20 -160.4(10) . .
O7B Gd1 O21 N20 144.8(8) 2_656 .
O23 Gd1 O21 N20 0.1(8) . .
O7A Gd1 O21 N20 -128.9(9) 2_656 .
C7 Gd1 O21 N20 -166.9(8) 2_656 .
Gd1 Gd1 O21 N20 -102.9(9) 2_656 .
O11 Gd1 O23 N20 -122.3(9) . .
O7A Gd1 O23 N20 84.9(8) . .
O6 Gd1 O23 N20 159.9(9) 1_565 .
O14 Gd1 O23 N20 -56.4(9) . .
O1 Gd1 O23 N20 21.8(10) . .
O21 Gd1 O23 N20 -0.1(8) . .
O7B Gd1 O23 N20 -140.0(9) 2_656 .
O7A Gd1 O23 N20 118.2(9) 2_656 .
C7 Gd1 O23 N20 163.9(9) 2_656 .
Gd1 Gd1 O23 N20 98.0(8) 2_656 .
Gd1 O23 N20 O22 -177.9(12) . .
Gd1 O23 N20 O21 0.1(14) . .
Gd1 O21 N20 O22 177.9(11) . .
Gd1 O21 N20 O23 -0.1(15) . .
O11 Gd1 N20 O22 -178(100) . .
O11 Gd1 N20 O23 53.6(9) . .
O7A Gd1 N20 O23 -88.7(8) . .
O6 Gd1 N20 O23 -20.5(9) 1_565 .
O14 Gd1 N20 O23 125.4(9) . .
O1 Gd1 N20 O23 -161.2(8) . .
O21 Gd1 N20 O23 179.9(15) . .
O7B Gd1 N20 O23 96.8(15) 2_656 .
O7A Gd1 N20 O23 -98.5(10) 2_656 .
Gd1 Gd1 N20 O23 -92.9(8) 2_656 .
O11 Gd1 N20 O21 -126.3(10) . .
O7A Gd1 N20 O21 91.4(10) . .
O6 Gd1 N20 O21 159.6(10) 1_565 .
O14 Gd1 N20 O21 -54.5(10) . .
O1 Gd1 N20 O21 18.9(10) . .
O7B Gd1 N20 O21 -83.1(17) 2_656 .
O23 Gd1 N20 O21 -179.9(15) . .
O7A Gd1 N20 O21 81.6(12) 2_656 .
Gd1 Gd1 N20 O21 87.2(10) 2_656 .
Gd1 O1 C1 O1 9.6(6) . 2_656
Gd1 O1 C1 C2 -170.4(6) . .
O1 C1 C2 C3 -47.6(8) 2_656 2_656
O1 C1 C2 C3 132.4(8) . 2_656
O1 C1 C2 C3 132.4(8) 2_656 .
O1 C1 C2 C3 -47.6(8) . .
C3 C2 C3 F3 177.3(15) 2_656 .
C1 C2 C3 F3 -2.7(15) . .
C3 C2 C3 C4 -0.2(10) 2_656 .
C1 C2 C3 C4 179.8(10) . .
F3 C3 C4 F4 1(2) . .
C2 C3 C4 F4 179.0(10) . .
F3 C3 C4 C5 -177.2(10) . .
C2 C3 C4 C5 0(2) . .
F4 C4 C5 C4 -178.7(16) . 2_656
C3 C4 C5 C4 -0.2(10) . 2_656
F4 C4 C5 C6 1.3(15) . .
C3 C4 C5 C6 179.8(10) . .
Gd1 O6 C6 O6 -3.2(6) 1_545 2_656
Gd1 O6 C6 C5 176.8(6) 1_545 .
C4 C5 C6 O6 52.6(8) 2_656 2_656
C4 C5 C6 O6 -127.4(8) . 2_656
C4 C5 C6 O6 -127.4(8) 2_656 .
C4 C5 C6 O6 52.6(8) . .
Gd1 O7B C7 O7A -3.9(19) 2_656 .
Gd1 O7B C7 C8 176.2(12) 2_656 .
Gd1 O7A C7 O7B 168(2) . .
Gd1 O7A C7 O7B 3.7(18) 2_656 .
Gd1 O7A C7 C8 -12(4) . .
Gd1 O7A C7 C8 -176.4(11) 2_656 .
Gd1 O7A C7 Gd1 164(4) . 2_656
O7B C7 C8 C9 -99.2(18) . .
O7A C7 C8 C9 80.9(17) . .
O7B C7 C8 C10 78.5(19) . .
O7A C7 C8 C10 -101.4(16) . .
C10 C8 C9 C10 -1(2) . 5_666
C7 C8 C9 C10 177.1(12) . 5_666
C10 C8 C9 F9 -178.5(11) . .
C7 C8 C9 F9 -0.7(19) . .
C9 C8 C10 F10 178.8(12) . .
C7 C8 C10 F10 1.0(18) . .
C9 C8 C10 C9 1(2) . 5_666
C7 C8 C10 C9 -177.2(12) . 5_666
Gd1 O11 C11 N11 156.6(11) . .
C12 N11 C11 O11 4(3) . .
C13 N11 C11 O11 -174.5(17) . .
Gd1 O14 C14 N14 177.0(12) . .
C16 N14 C14 O14 2(3) . .
C15 N14 C14 O14 -178.5(14) . .
C18 N17 C17 O17 173(3) . .
C19 N17 C17 O17 5(5) . .
